data_9010748
loop_
_publ_author_name
'Bojar, H. P.'
'Walter, F.'

_publ_section_title
;
 Fluoro-magnesiohastingsite from Dealul Uroi (Hunedoara county, Romania):
 Mineral data and crystal structure of a new amphibole end-member
 Locality: Dealul Uroi, Hunedoara county, Romania
;
_journal_name_full 'European Journal of Mineralogy'
_journal_page_first 503
_journal_page_last 508
_journal_paper_doi 10.1127/0935-1221/2006/0018-0503
_journal_volume 18
_journal_year 2006
_chemical_formula_sum 'Al2.19 Ca2.19 F2 Fe0.71 K0.21 Mg4.03 Na0.51 O22 Si5.94 Ti0.13'
_chemical_name_mineral Fluoro-magnesiohastingsite

loop_
_[local]_alternative_name_id
_[local]_alternative_name_type
_[local]_alternative_name_source
_[local]_alternative_name_source_id
_[local]_alternative_name_value
1 mineral AMCSD 0007162 Fluoro-magnesiohastingsite
2 mineral AMCSD 0020144 Magnesio-fluoro-hastingsite

_space_group_IT_number 12
_symmetry_space_group_name_Hall '-C 2y'
_symmetry_space_group_name_H-M 'C 1 2/m 1'
_cell_angle_alpha 90
_cell_angle_beta 105.37
_cell_angle_gamma 90
_cell_formula_units_Z 2
_cell_length_a 9.871
_cell_length_b 18.006
_cell_length_c 5.314
_cell_volume 910.715
_exptl_crystal_density_diffrn 3.163
_cod_original_formula_sum 'Na.51 K.21 Ca2.19 Mg4.03 Ti.13 Al2.19 Fe.71 Si5.94 O22 F2'
_cod_database_code 9010748

loop_
_symmetry_equiv_pos_as_xyz
x,y,z
1/2+x,1/2+y,z
x,-y,z
1/2+x,1/2-y,z
-x,y,-z
1/2-x,1/2+y,-z
-x,-y,-z
1/2-x,1/2-y,-z

loop_
_atom_site_label
_atom_site_fract_x
_atom_site_fract_y
_atom_site_fract_z
_atom_site_occupancy
_atom_site_U_iso_or_equiv
_atom_site_type_symbol
_atom_site_attached_hydrogens
NaAm 0.00000 0.48190 0.00000 0.09500 0.01700 Na 0
KAm 0.00000 0.48190 0.00000 0.04000 0.01700 K 0
CaAm 0.00000 0.48190 0.00000 0.03500 0.01700 Ca 0
NaA2 0.05000 0.50000 0.10320 0.16000 0.02400 Na 0
KA2 0.05000 0.50000 0.10320 0.06500 0.02400 K 0
CaA2 0.05000 0.50000 0.10320 0.06000 0.02400 Ca 0
CaM4 0.00000 0.27940 0.50000 1.00000 0.00730 Ca 0
MgM1 0.00000 0.08710 0.50000 0.88500 0.00730 Mg 0
TiM1 0.00000 0.08710 0.50000 0.04500 0.00730 Ti 0
AlM1 0.00000 0.08710 0.50000 0.04000 0.00730 Al 0
Fe2+M1 0.00000 0.08710 0.50000 0.03000 0.00730 Fe 0
MgM2 0.00000 0.17540 0.00000 0.69000 0.00680 Mg 0
Fe3+M2 0.00000 0.17540 0.00000 0.31000 0.00680 Fe 0
MgM3 0.00000 0.00000 0.00000 0.88000 0.00670 Mg 0
AlM3 0.00000 0.00000 0.00000 0.05000 0.00670 Al 0
TiM3 0.00000 0.00000 0.00000 0.04000 0.00670 Ti 0
Fe2+M3 0.00000 0.00000 0.00000 0.03000 0.00670 Fe 0
SiT1 0.28220 0.08520 0.30530 0.52500 0.00590 Si 0
AlT1 0.28220 0.08520 0.30530 0.47500 0.00590 Al 0
SiT2 0.29140 0.17300 0.81430 0.96000 0.00560 Si 0
AlT2 0.29140 0.17300 0.81430 0.04000 0.00560 Al 0
O1 0.10740 0.08650 0.21970 1.00000 0.00690 O 0
O2 0.11910 0.17150 0.73180 1.00000 0.00760 O 0
F3 0.10490 0.00000 0.71300 1.00000 0.01270 F 0
O4 0.36600 0.25100 0.78850 1.00000 0.00860 O 0
O5 0.35200 0.14040 0.11450 1.00000 0.01010 O 0
O6 0.34700 0.11670 0.61320 1.00000 0.01060 O 0
O7 0.34510 0.00000 0.28070 1.00000 0.01550 O 0

loop_
_cod_changelog_entry_id
_cod_changelog_entry_author
_cod_changelog_entry_date
_cod_changelog_entry_text
1
;cod-tools version 3.8.0
Id: cif_guess_AMCSD_atom_types 9581 2023-05-17 12:35:41Z saulius
;
2023-05-23T09:23:03+03:00
;Derived atom types and hydrogen counts
from atom names that follow the AMCSD naming convention
(Wat == water, O-H == hydroxyl).
;

_database_code_amcsd 0007162

loop_
_cod_related_entry_id
_cod_related_entry_database
_cod_related_entry_code
1 AMCSD 0007162
2 AMCSD 0020144
